data_1512910
loop_
_publ_author_name
'Timothy J. Boyle'
'Leigh Anna M. Ottley'
'Mark A. Rodriguez'

_publ_section_title
;
 Structurally characterized carboxylic acid modified zirconium alkoxides
 for the production of zirconium oxide thin films
;
_journal_issue 13
_journal_name_full Polyhedron
_journal_page_first 1727
_journal_page_last 1738
_journal_paper_doi 10.1016/j.poly.2005.05.005
_journal_volume 24
_journal_year 2005
_chemical_formula_sum 'C41 H86 O14 Zr3'
_chemical_formula_weight 1076.76
_chemical_name_common '(8) Zr3(m-O)(OAc)3(ONep)7'
_chemical_name_systematic
; 
 ? 
;
_space_group_IT_number 14
_symmetry_cell_setting monoclinic
_symmetry_space_group_name_Hall '-P 2yn'
_symmetry_space_group_name_H-M 'P 1 21/n 1'
_atom_sites_solution_hydrogens geom
_atom_sites_solution_primary direct
_atom_sites_solution_secondary difmap
_audit_creation_method SHELXL-97
_cell_angle_alpha 90.00
_cell_angle_beta 115.287(3)
_cell_angle_gamma 90.00
_cell_formula_units_Z 4
_cell_length_a 23.789(4)
_cell_length_b 9.2954(16)
_cell_length_c 27.339(5)
_cell_measurement_reflns_used 3038
_cell_measurement_temperature 168(2)
_cell_measurement_theta_max 22.37
_cell_measurement_theta_min 2.24
_cell_volume 5466.2(17)
_computing_cell_refinement 'Bruker SMART'
_computing_data_collection 'Bruker SMART'
_computing_data_reduction 'Bruker SAINT'
_computing_molecular_graphics 'Bruker SHELXTL'
_computing_publication_material 'Bruker SHELXTL'
_computing_structure_refinement 'SHELXL-97 (Sheldrick, 1997)'
_computing_structure_solution 'SHELXS-97 (Sheldrick, 1990)'
_diffrn_ambient_temperature 168(2)
_diffrn_measured_fraction_theta_full 0.995
_diffrn_measured_fraction_theta_max 0.995
_diffrn_measurement_device_type 'CCD area detector'
_diffrn_measurement_method 'phi and omega scans'
_diffrn_radiation_monochromator graphite
_diffrn_radiation_source 'fine-focus sealed tube'
_diffrn_radiation_type MoK\a
_diffrn_radiation_wavelength 0.71073
_diffrn_reflns_av_R_equivalents 0.0958
_diffrn_reflns_av_sigmaI/netI 0.1173
_diffrn_reflns_limit_h_max 28
_diffrn_reflns_limit_h_min -22
_diffrn_reflns_limit_k_max 7
_diffrn_reflns_limit_k_min -11
_diffrn_reflns_limit_l_max 32
_diffrn_reflns_limit_l_min -32
_diffrn_reflns_number 28566
_diffrn_reflns_theta_full 25.28
_diffrn_reflns_theta_max 25.28
_diffrn_reflns_theta_min 0.95
_exptl_absorpt_coefficient_mu 0.614
_exptl_absorpt_correction_type none
_exptl_crystal_colour colorless
_exptl_crystal_density_diffrn 1.308
_exptl_crystal_density_meas 0
_exptl_crystal_density_method 'not measured'
_exptl_crystal_description roundish
_exptl_crystal_F_000 2256
_exptl_crystal_size_max 0.40
_exptl_crystal_size_mid 0.20
_exptl_crystal_size_min 0.10
_refine_diff_density_max 2.685
_refine_diff_density_min -0.597
_refine_diff_density_rms 0.130
_refine_ls_extinction_method none
_refine_ls_goodness_of_fit_ref 0.978
_refine_ls_hydrogen_treatment mixed
_refine_ls_matrix_type full
_refine_ls_number_parameters 547
_refine_ls_number_reflns 9880
_refine_ls_number_restraints 0
_refine_ls_restrained_S_all 0.978
_refine_ls_R_factor_all 0.1251
_refine_ls_R_factor_gt 0.0588
_refine_ls_shift/su_max 0.003
_refine_ls_shift/su_mean 0.000
_refine_ls_structure_factor_coef Fsqd
_refine_ls_weighting_details 'calc w=1/[\s^2^(Fo^2^)+(0.0818P)^2^+0.0000P] where P=(Fo^2^+2Fc^2^)/3'
_refine_ls_weighting_scheme calc
_refine_ls_wR_factor_gt 0.1299
_refine_ls_wR_factor_ref 0.1677
_reflns_number_gt 5602
_reflns_number_total 9880
_reflns_threshold_expression >2sigma(I)
_cod_data_source_file 2005-1727.cif
_cod_data_source_block kp005s
_cod_depositor_comments
;
The following automatic conversions were performed:

'_symmetry_cell_setting' value 'Monoclinic' changed to 'monoclinic'
according to the built-in table from CIF Core dictionary named
'cif_core.dic' version 2.4.1 from 2010-06-29.

Automatic conversion script
Id: cif_fix_values 1891 2012-01-12 08:04:46Z andrius 
;
_cod_original_cell_volume 5466.3(16)
_cod_original_sg_symbol_H-M P2(1)/n
_cod_database_code 1512910

loop_
_symmetry_equiv_pos_as_xyz
'x, y, z'
'-x+1/2, y+1/2, -z+1/2'
'-x, -y, -z'
'x-1/2, -y-1/2, z-1/2'

loop_
_atom_site_label
_atom_site_type_symbol
_atom_site_fract_x
_atom_site_fract_y
_atom_site_fract_z
_atom_site_U_iso_or_equiv
_atom_site_adp_type
_atom_site_occupancy
_atom_site_symmetry_multiplicity
_atom_site_calc_flag
_atom_site_refinement_flags
Zr1 Zr 0.11092(3) 0.08645(7) 0.86194(2) 0.02325(18) Uani 1 1 d .
Zr2 Zr -0.03978(3) 0.17219(7) 0.80241(2) 0.02372(18) Uani 1 1 d .
Zr3 Zr -0.00614(3) -0.00556(7) 0.71213(2) 0.02664(19) Uani 1 1 d .
O1 O 0.0320(2) 0.0801(4) 0.79006(16) 0.0251(10) Uani 1 1 d .
O2 O 0.1119(2) -0.0895(5) 0.89872(17) 0.0305(11) Uani 1 1 d .
O3 O 0.19098(19) 0.1665(5) 0.91083(16) 0.0256(10) Uani 1 1 d .
O4 O 0.1510(2) -0.0207(5) 0.81346(17) 0.0299(11) Uani 1 1 d .
O5 O 0.0781(2) -0.1331(5) 0.74187(17) 0.0304(11) Uani 1 1 d .
O6 O 0.0299(2) 0.1392(5) 0.68386(17) 0.0338(12) Uani 1 1 d .
O7 O -0.0548(2) -0.1106(5) 0.64677(19) 0.0420(13) Uani 1 1 d .
O8 O -0.0779(2) 0.1286(5) 0.71813(17) 0.0292(11) Uani 1 1 d .
O9 O -0.0416(2) -0.1688(5) 0.75460(18) 0.0336(12) Uani 1 1 d .
O10 O -0.0671(2) -0.0419(5) 0.81148(17) 0.0302(11) Uani 1 1 d .
O11 O -0.10710(19) 0.2577(5) 0.81310(17) 0.0271(11) Uani 1 1 d .
O12 O 0.03457(19) 0.1598(4) 0.88122(16) 0.0247(10) Uani 1 1 d .
O13 O 0.0000(2) 0.3735(5) 0.79578(17) 0.0300(11) Uani 1 1 d .
O14 O 0.1018(2) 0.3217(5) 0.83451(18) 0.0317(11) Uani 1 1 d .
C1 C 0.1237(4) -0.2103(8) 0.9331(3) 0.0394(19) Uani 1 1 d .
H1A H 0.1040 -0.2960 0.9109 0.047 Uiso 1 1 calc R
H1B H 0.1040 -0.1945 0.9581 0.047 Uiso 1 1 calc R
C2 C 0.1922(4) -0.2406(7) 0.9661(3) 0.0371(19) Uani 1 1 d .
C3 C 0.1985(4) -0.3779(8) 0.9998(3) 0.061(3) Uani 1 1 d .
H3A H 0.1787 -0.4587 0.9755 0.092 Uiso 1 1 calc R
H3B H 0.1782 -0.3628 1.0239 0.092 Uiso 1 1 calc R
H3C H 0.2426 -0.3994 1.0213 0.092 Uiso 1 1 calc R
C27 C -0.1421(4) 0.4002(8) 0.6726(3) 0.061(3) Uani 1 1 d .
H27A H -0.1607 0.4026 0.6983 0.091 Uiso 1 1 calc R
H27B H -0.1581 0.4806 0.6472 0.091 Uiso 1 1 calc R
H27C H -0.0968 0.4084 0.6922 0.091 Uiso 1 1 calc R
C4 C 0.2229(4) -0.1139(8) 1.0041(3) 0.053(2) Uani 1 1 d .
H4A H 0.2664 -0.1376 1.0275 0.080 Uiso 1 1 calc R
H4B H 0.2007 -0.0949 1.0265 0.080 Uiso 1 1 calc R
H4C H 0.2213 -0.0282 0.9827 0.080 Uiso 1 1 calc R
C5 C 0.2247(4) -0.2646(8) 0.9290(3) 0.044(2) Uani 1 1 d .
H5A H 0.2046 -0.3442 0.9042 0.065 Uiso 1 1 calc R
H5B H 0.2685 -0.2879 0.9509 0.065 Uiso 1 1 calc R
H5C H 0.2217 -0.1769 0.9081 0.065 Uiso 1 1 calc R
C6 C 0.2351(3) 0.2749(7) 0.9300(3) 0.0333(17) Uani 1 1 d .
H6A H 0.2534 0.2748 0.9700 0.040 Uiso 1 1 calc R
H6B H 0.2142 0.3687 0.9175 0.040 Uiso 1 1 calc R
C7 C 0.2869(3) 0.2620(7) 0.9124(3) 0.0305(16) Uani 1 1 d .
C8 C 0.3206(4) 0.1180(9) 0.9321(4) 0.066(3) Uani 1 1 d .
H8A H 0.3324 0.1074 0.9710 0.099 Uiso 1 1 calc R
H8B H 0.3579 0.1157 0.9255 0.099 Uiso 1 1 calc R
H8C H 0.2929 0.0390 0.9125 0.099 Uiso 1 1 calc R
C9 C 0.3333(4) 0.3853(8) 0.9391(3) 0.050(2) Uani 1 1 d .
H9A H 0.3111 0.4774 0.9310 0.076 Uiso 1 1 calc R
H9B H 0.3649 0.3860 0.9250 0.076 Uiso 1 1 calc R
H9C H 0.3535 0.3709 0.9784 0.076 Uiso 1 1 calc R
C10 C 0.2623(5) 0.2745(11) 0.8515(3) 0.079(3) Uani 1 1 d .
H10A H 0.2307 0.2003 0.8341 0.118 Uiso 1 1 calc R
H10B H 0.2966 0.2616 0.8410 0.118 Uiso 1 1 calc R
H10C H 0.2437 0.3698 0.8399 0.118 Uiso 1 1 calc R
C11 C 0.1342(3) -0.1125(7) 0.7761(3) 0.0266(16) Uani 1 1 d .
C12 C 0.1829(3) -0.2042(8) 0.7707(3) 0.041(2) Uani 1 1 d .
H12A H 0.2116 -0.1431 0.7627 0.061 Uiso 1 1 calc R
H12B H 0.1631 -0.2733 0.7412 0.061 Uiso 1 1 calc R
H12C H 0.2061 -0.2562 0.8046 0.061 Uiso 1 1 calc R
C13 C 0.0676(4) 0.2612(8) 0.6923(3) 0.042(2) Uani 1 1 d .
H13A H 0.0941 0.2710 0.7316 0.050 Uiso 1 1 calc R
H13B H 0.0406 0.3473 0.6806 0.050 Uiso 1 1 calc R
C14 C 0.1088(4) 0.2586(8) 0.6632(3) 0.0387(19) Uani 1 1 d .
C15 C 0.1515(4) 0.1285(8) 0.6809(3) 0.051(2) Uani 1 1 d .
H15A H 0.1761 0.1314 0.7202 0.076 Uiso 1 1 calc R
H15B H 0.1794 0.1299 0.6630 0.076 Uiso 1 1 calc R
H15C H 0.1266 0.0403 0.6710 0.076 Uiso 1 1 calc R
C16 C 0.1476(4) 0.3985(9) 0.6782(4) 0.065(3) Uani 1 1 d .
H16A H 0.1199 0.4813 0.6719 0.097 Uiso 1 1 calc R
H16B H 0.1705 0.4074 0.6558 0.097 Uiso 1 1 calc R
H16C H 0.1771 0.3953 0.7165 0.097 Uiso 1 1 calc R
C17 C 0.0688(5) 0.2542(10) 0.6028(3) 0.069(3) Uani 1 1 d .
H17A H 0.0417 0.1695 0.5939 0.103 Uiso 1 1 calc R
H17B H 0.0955 0.2487 0.5838 0.103 Uiso 1 1 calc R
H17C H 0.0433 0.3414 0.5917 0.103 Uiso 1 1 calc R
C18 C -0.0854(4) -0.2078(11) 0.6055(4) 0.079(3) Uani 1 1 d .
H18A H -0.1243 -0.1629 0.5791 0.095 Uiso 1 1 calc R
H18B H -0.0971 -0.2930 0.6209 0.095 Uiso 1 1 calc R
C19 C -0.0482(4) -0.2570(8) 0.5763(3) 0.0369(18) Uani 1 1 d .
C20 C 0.0109(7) -0.3161(15) 0.6139(5) 0.180(9) Uani 1 1 d .
H20A H 0.0293 -0.3716 0.5939 0.270 Uiso 1 1 calc R
H20B H 0.0044 -0.3791 0.6398 0.270 Uiso 1 1 calc R
H20C H 0.0390 -0.2375 0.6334 0.270 Uiso 1 1 calc R
C21 C -0.0341(7) -0.1302(11) 0.5502(5) 0.132(6) Uani 1 1 d .
H21A H -0.0113 -0.0585 0.5779 0.199 Uiso 1 1 calc R
H21B H -0.0730 -0.0881 0.5238 0.199 Uiso 1 1 calc R
H21C H -0.0087 -0.1606 0.5318 0.199 Uiso 1 1 calc R
C22 C -0.0832(5) -0.3661(11) 0.5327(4) 0.088(4) Uani 1 1 d .
H22A H -0.0557 -0.4045 0.5176 0.133 Uiso 1 1 calc R
H22B H -0.1192 -0.3197 0.5040 0.133 Uiso 1 1 calc R
H22C H -0.0975 -0.4449 0.5485 0.133 Uiso 1 1 calc R
C23 C -0.1422(3) 0.1323(7) 0.6799(3) 0.0299(17) Uani 1 1 d .
H23A H -0.1684 0.1358 0.6999 0.036 Uiso 1 1 calc R
H23B H -0.1523 0.0423 0.6585 0.036 Uiso 1 1 calc R
C24 C -0.1585(3) 0.2590(8) 0.6415(3) 0.0356(18) Uani 1 1 d .
C25 C -0.1246(4) 0.2494(9) 0.6050(3) 0.060(3) Uani 1 1 d .
H25A H -0.0799 0.2630 0.6268 0.090 Uiso 1 1 calc R
H25B H -0.1402 0.3243 0.5772 0.090 Uiso 1 1 calc R
H25C H -0.1319 0.1546 0.5877 0.090 Uiso 1 1 calc R
C26 C -0.2291(4) 0.2531(9) 0.6054(3) 0.057(2) Uani 1 1 d .
H26A H -0.2403 0.1578 0.5887 0.086 Uiso 1 1 calc R
H26B H -0.2402 0.3266 0.5771 0.086 Uiso 1 1 calc R
H26C H -0.2517 0.2713 0.6276 0.086 Uiso 1 1 calc R
C28 C -0.0583(3) -0.1614(8) 0.7919(3) 0.0306(16) Uani 1 1 d .
C29 C -0.0713(4) -0.2953(8) 0.8149(3) 0.052(2) Uani 1 1 d .
H29A H -0.0704 -0.3777 0.7929 0.077 Uiso 1 1 calc R
H29B H -0.1125 -0.2885 0.8148 0.077 Uiso 1 1 calc R
H29C H -0.0397 -0.3079 0.8521 0.077 Uiso 1 1 calc R
C30 C -0.1559(3) 0.3253(8) 0.8211(3) 0.0410(19) Uani 1 1 d .
H30A H -0.1789 0.3888 0.7898 0.049 Uiso 1 1 calc R
H30B H -0.1375 0.3867 0.8537 0.049 Uiso 1 1 calc R
C31 C -0.2015(3) 0.2215(8) 0.8277(3) 0.0390(19) Uani 1 1 d .
C32 C -0.2323(4) 0.1319(11) 0.7761(4) 0.079(3) Uani 1 1 d .
H32A H -0.2622 0.0652 0.7798 0.119 Uiso 1 1 calc R
H32B H -0.2005 0.0773 0.7703 0.119 Uiso 1 1 calc R
H32C H -0.2540 0.1959 0.7452 0.119 Uiso 1 1 calc R
C33 C -0.2500(4) 0.3085(10) 0.8364(4) 0.070(3) Uani 1 1 d .
H33A H -0.2795 0.2434 0.8416 0.104 Uiso 1 1 calc R
H33B H -0.2723 0.3697 0.8048 0.104 Uiso 1 1 calc R
H33C H -0.2297 0.3689 0.8686 0.104 Uiso 1 1 calc R
C34 C -0.1675(4) 0.1221(10) 0.8758(3) 0.062(3) Uani 1 1 d .
H34A H -0.1426 0.1798 0.9078 0.094 Uiso 1 1 calc R
H34B H -0.1403 0.0571 0.8676 0.094 Uiso 1 1 calc R
H34C H -0.1980 0.0656 0.8830 0.094 Uiso 1 1 calc R
C35 C 0.0244(3) 0.1312(7) 0.9286(3) 0.0309(17) Uani 1 1 d .
H35A H 0.0459 0.0407 0.9455 0.037 Uiso 1 1 calc R
H35B H -0.0206 0.1168 0.9175 0.037 Uiso 1 1 calc R
C36 C 0.0474(3) 0.2511(7) 0.9704(2) 0.0272(16) Uani 1 1 d .
C38 C 0.0283(4) 0.2155(9) 1.0152(3) 0.060(3) Uani 1 1 d .
H38A H 0.0421 0.2923 1.0424 0.090 Uiso 1 1 calc R
H38B H 0.0475 0.1243 1.0322 0.090 Uiso 1 1 calc R
H38C H -0.0170 0.2066 1.0001 0.090 Uiso 1 1 calc R
C37 C 0.0199(4) 0.3933(8) 0.9446(3) 0.058(2) Uani 1 1 d .
H37A H 0.0341 0.4166 0.9167 0.086 Uiso 1 1 calc R
H37B H 0.0335 0.4688 0.9723 0.086 Uiso 1 1 calc R
H37C H -0.0255 0.3868 0.9282 0.086 Uiso 1 1 calc R
C39 C 0.1189(4) 0.2595(9) 0.9940(3) 0.052(2) Uani 1 1 d .
H39A H 0.1314 0.2807 0.9649 0.078 Uiso 1 1 calc R
H39B H 0.1368 0.1673 1.0108 0.078 Uiso 1 1 calc R
H39C H 0.1339 0.3360 1.0213 0.078 Uiso 1 1 calc R
C40 C 0.0573(3) 0.4049(7) 0.8081(3) 0.0286(16) Uani 1 1 d .
C41 C 0.0703(3) 0.5474(7) 0.7907(3) 0.0383(19) Uani 1 1 d .
H41A H 0.0647 0.6228 0.8132 0.057 Uiso 1 1 calc R
H41B H 0.0417 0.5640 0.7527 0.057 Uiso 1 1 calc R
H41C H 0.1132 0.5495 0.7946 0.057 Uiso 1 1 calc R

loop_
_atom_site_aniso_label
_atom_site_aniso_U_11
_atom_site_aniso_U_22
_atom_site_aniso_U_33
_atom_site_aniso_U_23
_atom_site_aniso_U_13
_atom_site_aniso_U_12
Zr1 0.0192(3) 0.0259(4) 0.0237(3) 0.0014(3) 0.0084(3) 0.0008(3)
Zr2 0.0197(4) 0.0274(4) 0.0252(4) 0.0009(3) 0.0107(3) 0.0023(3)
Zr3 0.0226(4) 0.0344(4) 0.0234(4) -0.0015(3) 0.0103(3) 0.0017(3)
O1 0.027(3) 0.025(3) 0.026(2) 0.002(2) 0.013(2) 0.004(2)
O2 0.029(3) 0.030(3) 0.031(3) 0.003(2) 0.012(2) 0.004(2)
O3 0.022(3) 0.027(3) 0.026(2) -0.001(2) 0.008(2) -0.003(2)
O4 0.026(3) 0.034(3) 0.026(2) -0.006(2) 0.007(2) 0.004(2)
O5 0.030(3) 0.031(3) 0.033(3) -0.002(2) 0.016(2) 0.004(2)
O6 0.029(3) 0.041(3) 0.034(3) 0.007(2) 0.017(2) -0.001(2)
O7 0.035(3) 0.055(4) 0.035(3) -0.023(3) 0.013(2) -0.010(3)
O8 0.022(3) 0.037(3) 0.030(3) -0.001(2) 0.012(2) 0.003(2)
O9 0.035(3) 0.029(3) 0.039(3) -0.007(2) 0.018(2) -0.005(2)
O10 0.032(3) 0.030(3) 0.036(3) 0.005(2) 0.022(2) 0.004(2)
O11 0.020(2) 0.029(3) 0.035(3) -0.002(2) 0.013(2) 0.003(2)
O12 0.026(3) 0.031(3) 0.020(2) 0.005(2) 0.012(2) 0.008(2)
O13 0.026(3) 0.027(3) 0.035(3) 0.005(2) 0.011(2) 0.002(2)
O14 0.026(3) 0.033(3) 0.034(3) 0.015(2) 0.010(2) 0.002(2)
C1 0.052(5) 0.033(5) 0.036(4) 0.010(3) 0.022(4) 0.006(4)
C2 0.056(5) 0.021(4) 0.029(4) 0.010(3) 0.014(4) 0.007(4)
C3 0.093(8) 0.035(5) 0.055(6) 0.016(4) 0.031(5) 0.011(5)
C27 0.066(6) 0.036(5) 0.060(6) 0.007(4) 0.006(5) 0.010(5)
C4 0.067(6) 0.047(5) 0.037(5) 0.005(4) 0.014(4) 0.005(4)
C5 0.037(5) 0.047(5) 0.040(5) 0.000(4) 0.010(4) 0.006(4)
C6 0.032(4) 0.033(4) 0.040(4) -0.002(3) 0.020(4) -0.005(3)
C7 0.032(4) 0.028(4) 0.037(4) 0.002(3) 0.020(3) -0.004(3)
C8 0.048(6) 0.056(6) 0.103(8) 0.004(5) 0.041(6) 0.014(5)
C9 0.042(5) 0.046(5) 0.071(6) -0.010(4) 0.031(5) -0.018(4)
C10 0.072(7) 0.128(9) 0.038(5) 0.006(5) 0.025(5) -0.036(6)
C11 0.023(4) 0.026(4) 0.031(4) 0.008(3) 0.011(3) 0.002(3)
C12 0.027(4) 0.052(5) 0.049(5) -0.006(4) 0.022(4) 0.007(4)
C13 0.048(5) 0.041(5) 0.046(5) 0.010(4) 0.029(4) 0.009(4)
C14 0.038(5) 0.044(5) 0.040(4) 0.005(4) 0.024(4) 0.000(4)
C15 0.049(6) 0.045(5) 0.072(6) -0.001(4) 0.039(5) 0.002(4)
C16 0.048(6) 0.052(6) 0.104(8) 0.024(5) 0.043(6) 0.007(5)
C17 0.090(8) 0.079(7) 0.049(6) 0.010(5) 0.042(6) 0.001(6)
C18 0.053(6) 0.129(10) 0.060(6) -0.051(6) 0.029(5) -0.047(6)
C19 0.040(5) 0.032(5) 0.032(4) -0.006(3) 0.009(4) 0.001(4)
C20 0.170(15) 0.199(16) 0.078(9) -0.059(10) -0.036(9) 0.133(13)
C21 0.27(2) 0.073(9) 0.112(10) -0.029(7) 0.140(12) -0.049(10)
C22 0.131(11) 0.086(8) 0.063(6) -0.045(6) 0.056(7) -0.052(7)
C23 0.011(3) 0.040(5) 0.031(4) 0.006(3) 0.002(3) 0.001(3)
C24 0.026(4) 0.040(5) 0.032(4) 0.006(4) 0.004(3) 0.005(3)
C25 0.053(6) 0.084(7) 0.043(5) 0.031(5) 0.021(5) 0.018(5)
C26 0.031(5) 0.074(7) 0.047(5) 0.005(5) -0.002(4) 0.001(4)
C28 0.027(4) 0.027(4) 0.041(4) 0.005(4) 0.018(4) -0.002(3)
C29 0.064(6) 0.030(5) 0.085(7) 0.012(4) 0.054(5) 0.004(4)
C30 0.042(5) 0.033(5) 0.063(5) 0.003(4) 0.037(4) 0.013(4)
C31 0.025(4) 0.054(5) 0.044(5) 0.003(4) 0.021(4) 0.003(4)
C32 0.059(7) 0.111(9) 0.082(7) -0.032(6) 0.044(6) -0.042(6)
C33 0.038(5) 0.101(8) 0.086(7) 0.006(6) 0.042(5) 0.014(5)
C34 0.053(6) 0.075(7) 0.071(6) 0.014(5) 0.038(5) 0.002(5)
C35 0.028(4) 0.040(5) 0.026(4) -0.003(3) 0.012(3) -0.003(3)
C36 0.030(4) 0.034(4) 0.022(4) -0.004(3) 0.015(3) 0.002(3)
C38 0.078(7) 0.076(7) 0.045(5) -0.010(4) 0.044(5) -0.008(5)
C37 0.085(7) 0.037(5) 0.051(5) -0.004(4) 0.030(5) 0.009(5)
C39 0.039(5) 0.064(6) 0.045(5) -0.032(4) 0.009(4) -0.007(4)
C40 0.037(4) 0.027(4) 0.023(4) -0.006(3) 0.014(3) -0.004(3)
C41 0.036(5) 0.020(4) 0.058(5) 0.005(3) 0.019(4) -0.005(3)

loop_
_atom_type_symbol
_atom_type_description
_atom_type_scat_dispersion_real
_atom_type_scat_dispersion_imag
_atom_type_scat_source
C C 0.0033 0.0016 'International Tables Vol C Tables 4.2.6.8 and 6.1.1.4'
H H 0.0000 0.0000 'International Tables Vol C Tables 4.2.6.8 and 6.1.1.4'
O O 0.0106 0.0060 'International Tables Vol C Tables 4.2.6.8 and 6.1.1.4'
Zr Zr -2.9673 0.5597 'International Tables Vol C Tables 4.2.6.8 and 6.1.1.4'

loop_
_geom_angle_atom_site_label_1
_geom_angle_atom_site_label_2
_geom_angle_atom_site_label_3
_geom_angle
O2 Zr1 O3 100.21(18)
O2 Zr1 O1 106.15(18)
O3 Zr1 O1 153.10(17)
O2 Zr1 O4 91.10(17)
O3 Zr1 O4 92.21(17)
O1 Zr1 O4 82.16(16)
O2 Zr1 O12 87.97(17)
O3 Zr1 O12 112.45(17)
O1 Zr1 O12 74.24(15)
O4 Zr1 O12 155.09(16)
O2 Zr1 O14 164.78(17)
O3 Zr1 O14 77.76(17)
O1 Zr1 O14 78.16(16)
O4 Zr1 O14 104.01(17)
O12 Zr1 O14 79.09(16)
O11 Zr2 O1 179.39(17)
O11 Zr2 O8 104.29(17)
O1 Zr2 O8 75.10(16)
O11 Zr2 O12 104.77(17)
O1 Zr2 O12 75.83(16)
O8 Zr2 O12 150.84(16)
O11 Zr2 O10 93.04(18)
O1 Zr2 O10 86.94(17)
O8 Zr2 O10 86.46(17)
O12 Zr2 O10 89.69(17)
O11 Zr2 O13 94.53(18)
O1 Zr2 O13 85.51(17)
O8 Zr2 O13 94.25(17)
O12 Zr2 O13 85.79(17)
O10 Zr2 O13 171.96(17)
O6 Zr3 O7 100.1(2)
O6 Zr3 O1 93.97(18)
O7 Zr3 O1 165.30(19)
O6 Zr3 O5 91.97(18)
O7 Zr3 O5 99.43(19)
O1 Zr3 O5 84.07(16)
O6 Zr3 O8 97.34(18)
O7 Zr3 O8 100.36(19)
O1 Zr3 O8 73.55(16)
O5 Zr3 O8 156.24(16)
O6 Zr3 O9 173.87(18)
O7 Zr3 O9 85.90(19)
O1 Zr3 O9 80.09(16)
O5 Zr3 O9 85.91(17)
O8 Zr3 O9 82.54(17)
Zr1 O1 Zr2 108.25(18)
Zr1 O1 Zr3 143.9(2)
Zr2 O1 Zr3 107.26(19)
C1 O2 Zr1 169.1(5)
C6 O3 Zr1 153.9(4)
C11 O4 Zr1 137.4(4)
C11 O5 Zr3 134.7(4)
C13 O6 Zr3 149.5(4)
C18 O7 Zr3 169.7(6)
C23 O8 Zr2 127.8(4)
C23 O8 Zr3 125.7(4)
Zr2 O8 Zr3 101.88(18)
C28 O9 Zr3 134.2(4)
C28 O10 Zr2 130.0(4)
C30 O11 Zr2 178.1(4)
C35 O12 Zr2 122.3(4)
C35 O12 Zr1 129.0(4)
Zr2 O12 Zr1 100.83(16)
C40 O13 Zr2 129.2(4)
C40 O14 Zr1 135.4(4)
O2 C1 C2 113.6(6)
C1 C2 C5 110.6(6)
C1 C2 C4 109.9(6)
C5 C2 C4 109.3(7)
C1 C2 C3 108.3(7)
C5 C2 C3 109.1(6)
C4 C2 C3 109.5(6)
O3 C6 C7 114.3(6)
C6 C7 C10 111.1(7)
C6 C7 C8 109.5(6)
C10 C7 C8 110.5(7)
C6 C7 C9 108.0(6)
C10 C7 C9 108.9(6)
C8 C7 C9 108.7(7)
O4 C11 O5 124.4(6)
O4 C11 C12 118.5(6)
O5 C11 C12 117.1(6)
O6 C13 C14 114.6(6)
C13 C14 C17 109.3(7)
C13 C14 C15 110.0(6)
C17 C14 C15 110.5(7)
C13 C14 C16 107.2(6)
C17 C14 C16 109.8(7)
C15 C14 C16 110.0(7)
O7 C18 C19 114.2(7)
C20 C19 C21 106.9(11)
C20 C19 C18 110.7(8)
C21 C19 C18 108.7(8)
C20 C19 C22 110.2(8)
C21 C19 C22 108.4(7)
C18 C19 C22 111.9(7)
O8 C23 C24 113.6(5)
C23 C24 C27 110.9(6)
C23 C24 C25 110.9(6)
C27 C24 C25 109.4(7)
C23 C24 C26 107.6(6)
C27 C24 C26 109.7(6)
C25 C24 C26 108.3(6)
O9 C28 O10 123.6(6)
O9 C28 C29 119.8(7)
O10 C28 C29 116.6(6)
O11 C30 C31 114.3(6)
C33 C31 C30 108.2(7)
C33 C31 C34 110.3(6)
C30 C31 C34 110.2(6)
C33 C31 C32 109.9(7)
C30 C31 C32 108.7(6)
C34 C31 C32 109.6(8)
O12 C35 C36 113.3(5)
C37 C36 C38 110.5(6)
C37 C36 C35 110.3(6)
C38 C36 C35 108.1(6)
C37 C36 C39 109.3(6)
C38 C36 C39 109.3(6)
C35 C36 C39 109.3(5)
O14 C40 O13 123.1(6)
O14 C40 C41 119.4(6)
O13 C40 C41 117.4(6)

loop_
_geom_bond_atom_site_label_1
_geom_bond_atom_site_label_2
_geom_bond_distance
Zr1 O2 1.915(4)
Zr1 O3 1.947(4)
Zr1 O1 2.059(4)
Zr1 O4 2.176(4)
Zr1 O12 2.205(4)
Zr1 O14 2.292(4)
Zr2 O11 1.919(4)
Zr2 O1 2.062(4)
Zr2 O8 2.124(4)
Zr2 O12 2.128(4)
Zr2 O10 2.140(4)
Zr2 O13 2.140(4)
Zr3 O6 1.926(4)
Zr3 O7 1.929(4)
Zr3 O1 2.085(4)
Zr3 O5 2.165(4)
Zr3 O8 2.176(4)
Zr3 O9 2.281(5)
O2 C1 1.414(7)
O3 C6 1.387(8)
O4 C11 1.259(7)
O5 C11 1.276(7)
O6 C13 1.403(8)
O7 C18 1.385(9)
O8 C23 1.439(7)
O9 C28 1.245(7)
O10 C28 1.288(8)
O11 C30 1.415(7)
O12 C35 1.441(7)
O13 C40 1.288(8)
O14 C40 1.261(8)
C1 C2 1.515(10)
C2 C5 1.531(10)
C2 C4 1.534(10)
C2 C3 1.543(9)
C27 C24 1.521(10)
C6 C7 1.505(9)
C7 C10 1.517(10)
C7 C8 1.535(10)
C7 C9 1.542(9)
C11 C12 1.495(9)
C13 C14 1.503(9)
C14 C17 1.513(10)
C14 C15 1.520(10)
C14 C16 1.545(10)
C18 C19 1.494(11)
C19 C20 1.451(12)
C19 C21 1.487(12)
C19 C22 1.514(10)
C23 C24 1.512(9)
C24 C25 1.530(10)
C24 C26 1.544(10)
C28 C29 1.485(9)
C30 C31 1.520(10)
C31 C33 1.509(10)
C31 C34 1.526(10)
C31 C32 1.528(11)
C35 C36 1.521(9)
C36 C37 1.509(9)
C36 C38 1.514(9)
C36 C39 1.543(10)
C40 C41 1.484(9)
